data_4111590
loop_
_publ_author_name
'Kurt F. Hirsekorn'
'Adam S. Veige'
'Michael P. Marshak'
'Yelena Koldobskaya'
'Peter T. Wolczanski'
'Thomas R. Cundari'
'Emil B. Lobkovsky'

_publ_section_title
;
 Thermodynamics, Kinetics, and Mechanism of (silox)3M(olefin) to
 (silox)3M(alkylidene) Rearrangements (silox =tBu3SiO; M = Nb, Ta)
;
_journal_name_full 'Journal of the American Chemical Society'
_journal_page_first 4809
_journal_page_last 4830
_journal_paper_doi 10.1021/ja046180k
_journal_volume 127
_journal_year 2005
_chemical_formula_sum 'C41 H91 Nb O3 Si3'
_chemical_formula_weight 821.33
_chemical_name_systematic
; 
 ? 
;
_space_group_IT_number 29
_symmetry_cell_setting orthorhombic
_symmetry_space_group_name_Hall 'P 2c -2ac'
_symmetry_space_group_name_H-M 'P c a 21'
_atom_sites_solution_hydrogens geom
_atom_sites_solution_primary direct
_atom_sites_solution_secondary difmap
_audit_creation_method SHELXL-97
_cell_angle_alpha 90.00
_cell_angle_beta 90.00
_cell_angle_gamma 90.00
_cell_formula_units_Z 16
_cell_length_a 24.8008(8)
_cell_length_b 17.4613(5)
_cell_length_c 45.1532(18)
_cell_measurement_temperature 173(2)
_cell_volume 19553.8(11)
_computing_cell_refinement SAINT+
_computing_data_collection SMART
_computing_data_reduction SAINT+
_computing_molecular_graphics SHELXTL
_computing_publication_material SHELXTL
_computing_structure_refinement 'SHELXL-97 (Sheldrick, 1997)'
_computing_structure_solution 'SHELXS-97 (Sheldrick, 1990)'
_diffrn_ambient_temperature 173(2)
_diffrn_measured_fraction_theta_full 0.926
_diffrn_measured_fraction_theta_max 0.926
_diffrn_measurement_device_type 'Bruker 1K CCD'
_diffrn_measurement_method '0.3 deg. omega & phi scans'
_diffrn_radiation_monochromator graphite
_diffrn_radiation_source 'fine-focus sealed tube'
_diffrn_radiation_type MoK\a
_diffrn_radiation_wavelength 0.71073
_diffrn_reflns_av_R_equivalents 0.0683
_diffrn_reflns_av_sigmaI/netI 0.0631
_diffrn_reflns_limit_h_max 26
_diffrn_reflns_limit_h_min -25
_diffrn_reflns_limit_k_max 18
_diffrn_reflns_limit_k_min -15
_diffrn_reflns_limit_l_max 46
_diffrn_reflns_limit_l_min -45
_diffrn_reflns_number 80231
_diffrn_reflns_theta_full 22.11
_diffrn_reflns_theta_max 22.11
_diffrn_reflns_theta_min 1.17
_exptl_absorpt_coefficient_mu 0.352
_exptl_absorpt_correction_T_max 0.9657
_exptl_absorpt_correction_T_min 0.9018
_exptl_absorpt_correction_type SADABS
_exptl_crystal_colour green
_exptl_crystal_density_diffrn 1.116
_exptl_crystal_description block
_exptl_crystal_F_000 7200
_exptl_crystal_size_max 0.30
_exptl_crystal_size_mid 0.20
_exptl_crystal_size_min 0.10
_refine_diff_density_max 1.546
_refine_diff_density_min -0.752
_refine_diff_density_rms 0.109
_refine_ls_abs_structure_details 'Flack H D (1983), Acta Cryst. A39, 876-881'
_refine_ls_abs_structure_Flack 0.27(7)
_refine_ls_extinction_method none
_refine_ls_goodness_of_fit_ref 1.058
_refine_ls_hydrogen_treatment riding
_refine_ls_matrix_type full
_refine_ls_number_parameters 1171
_refine_ls_number_reflns 20278
_refine_ls_number_restraints 9019
_refine_ls_restrained_S_all 1.322
_refine_ls_R_factor_all 0.1053
_refine_ls_R_factor_gt 0.0880
_refine_ls_shift/su_max 2.999
_refine_ls_shift/su_mean 0.152
_refine_ls_structure_factor_coef Fsqd
_refine_ls_weighting_details 'calc w=1/[\s^2^(Fo^2^)+(0.0894P)^2^+177.1745P] where P=(Fo^2^+2Fc^2^)/3'
_refine_ls_weighting_scheme calc
_refine_ls_wR_factor_gt 0.2054
_refine_ls_wR_factor_ref 0.2182
_reflns_number_gt 16965
_reflns_number_total 20278
_reflns_threshold_expression >2sigma(I)
_cod_data_source_file ja046180ksi20040706_120327.cif
_cod_data_source_block asv610
_cod_database_code 4111590

loop_
_symmetry_equiv_pos_as_xyz
'x, y, z'
'-x, -y, z+1/2'
'x+1/2, -y, z'
'-x+1/2, y, z+1/2'

loop_
_atom_site_label
_atom_site_type_symbol
_atom_site_fract_x
_atom_site_fract_y
_atom_site_fract_z
_atom_site_U_iso_or_equiv
_atom_site_adp_type
_atom_site_occupancy
_atom_site_symmetry_multiplicity
_atom_site_calc_flag
_atom_site_refinement_flags
Nb1 Nb 0.74676(3) 0.50578(5) 0.34502(2) 0.0126(2) Uani 1 1 d .
Si1 Si 0.88714(10) 0.46313(15) 0.33975(7) 0.0175(8) Uani 1 1 d .
Si2 Si 0.71014(12) 0.65371(17) 0.29370(8) 0.0219(9) Uani 1 1 d .
Si3 Si 0.70088(11) 0.52178(17) 0.41864(7) 0.0196(8) Uani 1 1 d .
O1 O 0.8227(3) 0.4954(4) 0.34128(18) 0.028(2) Uani 1 1 d .
O2 O 0.7269(2) 0.5844(4) 0.31765(15) 0.019(2) Uani 1 1 d .
O3 O 0.7285(3) 0.5043(4) 0.38596(16) 0.021(2) Uani 1 1 d .
C1 C 0.7154(4) 0.4105(6) 0.3289(2) 0.019(3) Uiso 1 1 d .
C2 C 0.6967(4) 0.3423(6) 0.3481(3) 0.026(3) Uiso 1 1 d .
H2A H 0.7199 0.2972 0.3442 0.031 Uiso 1 1 calc R
H2B H 0.6997 0.3556 0.3693 0.031 Uiso 1 1 calc R
C3 C 0.6381(5) 0.3235(7) 0.3404(3) 0.042(3) Uiso 1 1 d .
H3A H 0.6148 0.3670 0.3461 0.050 Uiso 1 1 calc R
H3B H 0.6265 0.2779 0.3518 0.050 Uiso 1 1 calc R
C4 C 0.6316(5) 0.3074(7) 0.3067(3) 0.035(3) Uiso 1 1 d .
H4A H 0.6539 0.2628 0.3009 0.041 Uiso 1 1 calc R
H4B H 0.5934 0.2955 0.3021 0.041 Uiso 1 1 calc R
C5 C 0.6481(5) 0.3727(7) 0.2908(3) 0.039(3) Uiso 1 1 d .
H5A H 0.6252 0.4165 0.2968 0.047 Uiso 1 1 calc R
H5B H 0.6421 0.3636 0.2694 0.047 Uiso 1 1 calc R
C6 C 0.7078(4) 0.3944(6) 0.2957(3) 0.024(3) Uiso 1 1 d .
H6A H 0.7315 0.3518 0.2894 0.029 Uiso 1 1 calc R
H6B H 0.7170 0.4404 0.2840 0.029 Uiso 1 1 calc R
C7 C 0.9035(3) 0.4209(5) 0.3780(2) 0.021(3) Uani 1 1 d D
C8 C 0.9147(5) 0.4826(6) 0.4022(2) 0.037(3) Uiso 1 1 d D
H8A H 0.9227 0.4573 0.4210 0.055 Uiso 1 1 calc R
H8B H 0.8828 0.5152 0.4045 0.055 Uiso 1 1 calc R
H8C H 0.9455 0.5141 0.3962 0.055 Uiso 1 1 calc R
C9 C 0.8531(4) 0.3771(6) 0.3907(3) 0.034(3) Uiso 1 1 d D
H9A H 0.8618 0.3560 0.4102 0.051 Uiso 1 1 calc R
H9B H 0.8433 0.3353 0.3772 0.051 Uiso 1 1 calc R
H9C H 0.8227 0.4126 0.3925 0.051 Uiso 1 1 calc R
C10 C 0.9546(4) 0.3711(6) 0.3789(3) 0.039(3) Uiso 1 1 d D
H10D H 0.9602 0.3519 0.3990 0.059 Uiso 1 1 calc R
H10E H 0.9858 0.4018 0.3728 0.059 Uiso 1 1 calc R
H10F H 0.9504 0.3277 0.3653 0.059 Uiso 1 1 calc R
C11 C 0.8896(4) 0.3862(6) 0.3094(2) 0.046(4) Uani 1 1 d D
C12 C 0.8602(4) 0.3126(5) 0.3194(3) 0.029(3) Uiso 1 1 d D
H12D H 0.8618 0.2743 0.3036 0.043 Uiso 1 1 calc R
H12E H 0.8224 0.3245 0.3238 0.043 Uiso 1 1 calc R
H12F H 0.8777 0.2921 0.3372 0.043 Uiso 1 1 calc R
C13 C 0.9473(4) 0.3644(7) 0.3004(3) 0.038(3) Uiso 1 1 d D
H13D H 0.9460 0.3252 0.2849 0.057 Uiso 1 1 calc R
H13E H 0.9666 0.3443 0.3176 0.057 Uiso 1 1 calc R
H13F H 0.9660 0.4098 0.2929 0.057 Uiso 1 1 calc R
C14 C 0.8601(4) 0.4155(7) 0.2816(2) 0.032(3) Uiso 1 1 d D
H14D H 0.8614 0.3761 0.2662 0.048 Uiso 1 1 calc R
H14E H 0.8778 0.4621 0.2744 0.048 Uiso 1 1 calc R
H14F H 0.8225 0.4268 0.2866 0.048 Uiso 1 1 calc R
C15 C 0.9303(3) 0.5512(5) 0.3300(2) 0.033(4) Uani 1 1 d D
C16 C 0.9916(3) 0.5423(6) 0.3369(3) 0.029(3) Uiso 1 1 d D
H16D H 1.0107 0.5892 0.3311 0.043 Uiso 1 1 calc R
H16E H 1.0062 0.4988 0.3257 0.043 Uiso 1 1 calc R
H16F H 0.9967 0.5334 0.3581 0.043 Uiso 1 1 calc R
C17 C 0.9274(4) 0.5738(6) 0.2971(2) 0.030(3) Uiso 1 1 d D
H17A H 0.9501 0.6188 0.2936 0.045 Uiso 1 1 calc R
H17B H 0.8900 0.5859 0.2918 0.045 Uiso 1 1 calc R
H17C H 0.9402 0.5312 0.2848 0.045 Uiso 1 1 calc R
C18 C 0.9081(4) 0.6198(5) 0.3481(2) 0.021(3) Uiso 1 1 d D
H18A H 0.9290 0.6658 0.3435 0.032 Uiso 1 1 calc R
H18B H 0.9110 0.6086 0.3693 0.032 Uiso 1 1 calc R
H18C H 0.8702 0.6283 0.3429 0.032 Uiso 1 1 calc R
C19 C 0.7260(3) 0.6158(5) 0.2534(2) 0.023(3) Uani 1 1 d D
C20 C 0.6818(4) 0.5593(6) 0.2433(3) 0.031(3) Uiso 1 1 d D
H20D H 0.6901 0.5408 0.2234 0.047 Uiso 1 1 calc R
H20E H 0.6469 0.5853 0.2432 0.047 Uiso 1 1 calc R
H20F H 0.6806 0.5158 0.2571 0.047 Uiso 1 1 calc R
C21 C 0.7800(4) 0.5736(7) 0.2535(3) 0.040(3) Uiso 1 1 d D
H21D H 0.7878 0.5545 0.2335 0.059 Uiso 1 1 calc R
H21E H 0.7782 0.5305 0.2673 0.059 Uiso 1 1 calc R
H21F H 0.8086 0.6089 0.2596 0.059 Uiso 1 1 calc R
C22 C 0.7249(5) 0.6837(6) 0.2317(3) 0.043(3) Uiso 1 1 d D
H22D H 0.7324 0.6654 0.2116 0.064 Uiso 1 1 calc R
H22E H 0.7524 0.7212 0.2375 0.064 Uiso 1 1 calc R
H22F H 0.6893 0.7079 0.2322 0.064 Uiso 1 1 calc R
C23 C 0.7545(4) 0.7410(5) 0.3037(2) 0.032(4) Uani 1 1 d D
C24 C 0.7332(5) 0.8175(6) 0.2913(3) 0.050(4) Uiso 1 1 d D
H24D H 0.7574 0.8591 0.2972 0.075 Uiso 1 1 calc R
H24E H 0.6970 0.8273 0.2993 0.075 Uiso 1 1 calc R
H24F H 0.7315 0.8148 0.2697 0.075 Uiso 1 1 calc R
C25 C 0.7592(5) 0.7495(7) 0.3373(2) 0.037(3) Uiso 1 1 d D
H25D H 0.7816 0.7940 0.3420 0.056 Uiso 1 1 calc R
H25E H 0.7756 0.7033 0.3457 0.056 Uiso 1 1 calc R
H25F H 0.7232 0.7566 0.3458 0.056 Uiso 1 1 calc R
C26 C 0.8133(3) 0.7294(6) 0.2926(2) 0.020(3) Uiso 1 1 d D
H26D H 0.8350 0.7743 0.2978 0.031 Uiso 1 1 calc R
H26E H 0.8131 0.7230 0.2710 0.031 Uiso 1 1 calc R
H26F H 0.8287 0.6837 0.3018 0.031 Uiso 1 1 calc R
C27 C 0.6335(4) 0.6702(5) 0.3007(2) 0.047(4) Uani 1 1 d D
C28 C 0.6080(5) 0.7207(7) 0.2764(3) 0.058(4) Uiso 1 1 d D
H28D H 0.5695 0.7278 0.2807 0.087 Uiso 1 1 calc R
H28E H 0.6122 0.6958 0.2571 0.087 Uiso 1 1 calc R
H28F H 0.6259 0.7707 0.2761 0.087 Uiso 1 1 calc R
C29 C 0.6255(5) 0.7147(7) 0.3302(2) 0.041(3) Uiso 1 1 d D
H29D H 0.5869 0.7232 0.3336 0.062 Uiso 1 1 calc R
H29E H 0.6440 0.7642 0.3290 0.062 Uiso 1 1 calc R
H29F H 0.6405 0.6848 0.3466 0.062 Uiso 1 1 calc R
C30 C 0.6055(5) 0.5912(6) 0.3004(3) 0.043(3) Uiso 1 1 d D
H30D H 0.5667 0.5979 0.3037 0.064 Uiso 1 1 calc R
H30E H 0.6206 0.5592 0.3162 0.064 Uiso 1 1 calc R
H30F H 0.6114 0.5665 0.2812 0.064 Uiso 1 1 calc R
C31 C 0.7266(3) 0.4475(5) 0.4466(2) 0.026(3) Uani 1 1 d D
C32 C 0.6913(4) 0.4449(7) 0.4749(2) 0.039(3) Uiso 1 1 d D
H32D H 0.7060 0.4068 0.4887 0.058 Uiso 1 1 calc R
H32E H 0.6543 0.4309 0.4696 0.058 Uiso 1 1 calc R
H32F H 0.6914 0.4954 0.4844 0.058 Uiso 1 1 calc R
C33 C 0.7234(4) 0.3662(5) 0.4335(3) 0.029(3) Uiso 1 1 d D
H33D H 0.7368 0.3291 0.4480 0.043 Uiso 1 1 calc R
H33E H 0.7455 0.3635 0.4155 0.043 Uiso 1 1 calc R
H33F H 0.6858 0.3542 0.4286 0.043 Uiso 1 1 calc R
C34 C 0.7850(4) 0.4662(7) 0.4567(3) 0.034(3) Uiso 1 1 d D
H34D H 0.7971 0.4276 0.4710 0.051 Uiso 1 1 calc R
H34E H 0.7857 0.5169 0.4660 0.051 Uiso 1 1 calc R
H34F H 0.8090 0.4659 0.4395 0.051 Uiso 1 1 calc R
C35 C 0.6241(4) 0.5144(5) 0.41288(19) 0.028(3) Uani 1 1 d D
C36 C 0.5906(4) 0.5600(6) 0.4356(3) 0.040(3) Uiso 1 1 d D
H36D H 0.5521 0.5536 0.4313 0.059 Uiso 1 1 calc R
H36E H 0.6001 0.6144 0.4344 0.059 Uiso 1 1 calc R
H36F H 0.5982 0.5410 0.4556 0.059 Uiso 1 1 calc R
C37 C 0.6046(4) 0.4300(5) 0.4136(3) 0.025(3) Uiso 1 1 d D
H37D H 0.5655 0.4284 0.4106 0.037 Uiso 1 1 calc R
H37E H 0.6135 0.4073 0.4328 0.037 Uiso 1 1 calc R
H37F H 0.6225 0.4011 0.3978 0.037 Uiso 1 1 calc R
C38 C 0.6102(5) 0.5482(6) 0.3824(2) 0.032(3) Uiso 1 1 d D
H38D H 0.5712 0.5450 0.3791 0.047 Uiso 1 1 calc R
H38E H 0.6290 0.5192 0.3669 0.047 Uiso 1 1 calc R
H38F H 0.6216 0.6019 0.3817 0.047 Uiso 1 1 calc R
C39 C 0.7236(3) 0.6250(5) 0.42741(18) 0.022(3) Uani 1 1 d D
C40 C 0.7156(5) 0.6482(7) 0.4601(2) 0.039(3) Uiso 1 1 d D
H40D H 0.7280 0.7009 0.4630 0.058 Uiso 1 1 calc R
H40E H 0.7364 0.6137 0.4728 0.058 Uiso 1 1 calc R
H40F H 0.6773 0.6446 0.4652 0.058 Uiso 1 1 calc R
C41 C 0.7859(3) 0.6328(7) 0.4218(3) 0.030(3) Uiso 1 1 d D
H41A H 0.7973 0.6854 0.4263 0.045 Uiso 1 1 calc R
H41B H 0.7938 0.6210 0.4011 0.045 Uiso 1 1 calc R
H41C H 0.8053 0.5971 0.4347 0.045 Uiso 1 1 calc R
C42 C 0.6956(4) 0.6816(5) 0.4059(2) 0.019(3) Uiso 1 1 d D
H42A H 0.7074 0.7339 0.4103 0.028 Uiso 1 1 calc R
H42B H 0.6564 0.6780 0.4084 0.028 Uiso 1 1 calc R
H42C H 0.7052 0.6687 0.3855 0.028 Uiso 1 1 calc R
Nb1A Nb 0.96143(4) 0.99211(5) 0.40990(2) 0.0193(3) Uani 1 1 d .
Si1A Si 1.00324(13) 0.97610(18) 0.33485(8) 0.0280(10) Uani 1 1 d .
Si2A Si 0.82298(12) 1.04375(17) 0.41668(8) 0.0260(9) Uani 1 1 d .
Si3A Si 0.99614(13) 0.84105(18) 0.45938(8) 0.0270(9) Uani 1 1 d .
O1A O 0.9830(3) 0.9944(4) 0.36889(18) 0.026(2) Uani 1 1 d .
O2A O 0.8838(3) 1.0100(4) 0.41168(18) 0.026(2) Uani 1 1 d .
O3A O 0.9786(3) 0.9132(4) 0.43682(19) 0.035(2) Uani 1 1 d .
C1A C 0.9962(4) 1.0832(7) 0.4249(3) 0.033(4) Uani 1 1 d .
C2A C 1.0106(5) 1.1003(8) 0.4569(3) 0.043(4) Uani 1 1 d .
H2AA H 0.9994 1.0567 0.4695 0.052 Uiso 1 1 calc R
H2AB H 0.9906 1.1462 0.4636 0.052 Uiso 1 1 calc R
C3A C 1.0732(6) 1.1143(8) 0.4607(4) 0.068(5) Uani 1 1 d .
H3AA H 1.0818 1.1250 0.4817 0.081 Uiso 1 1 calc R
H3AB H 1.0936 1.0684 0.4544 0.081 Uiso 1 1 calc R
C4A C 1.0884(6) 1.1838(7) 0.4411(4) 0.068(5) Uani 1 1 d .
H4AA H 1.0692 1.2300 0.4482 0.081 Uiso 1 1 calc R
H4AB H 1.1277 1.1935 0.4425 0.081 Uiso 1 1 calc R
C5A C 1.0740(7) 1.1685(8) 0.4110(4) 0.097(7) Uani 1 1 d .
H5AA H 1.0960 1.1250 0.4038 0.116 Uiso 1 1 calc R
H5AB H 1.0834 1.2138 0.3989 0.116 Uiso 1 1 calc R
C6A C 1.0127(9) 1.1491(13) 0.4058(5) 0.098(8) Uiso 1 1 d .
H6AA H 0.9903 1.1944 0.4105 0.117 Uiso 1 1 calc R
H6AB H 1.0068 1.1359 0.3847 0.117 Uiso 1 1 calc R
C7A C 1.0827(5) 0.9737(6) 0.3389(2) 0.086(6) Uani 1 1 d D
C8A C 1.1067(6) 0.9394(8) 0.3103(3) 0.072(5) Uiso 1 1 d D
H8AA H 1.1461 0.9375 0.3120 0.108 Uiso 1 1 calc R
H8AB H 1.0966 0.9714 0.2934 0.108 Uiso 1 1 calc R
H8AC H 1.0926 0.8875 0.3075 0.108 Uiso 1 1 calc R
C9A C 1.1062(7) 0.9408(10) 0.3672(3) 0.108(7) Uiso 1 1 d D
H9AA H 1.1456 0.9432 0.3664 0.162 Uiso 1 1 calc R
H9AB H 1.0947 0.8873 0.3694 0.162 Uiso 1 1 calc R
H9AC H 1.0932 0.9705 0.3842 0.162 Uiso 1 1 calc R
C10A C 1.1106(7) 1.0554(7) 0.3402(5) 0.107(6) Uiso 1 1 d D
C11A C 0.9909(4) 1.0639(6) 0.3106(2) 0.039(4) Uani 1 1 d D
C12A C 1.0359(6) 1.1255(10) 0.3162(5) 0.128(8) Uiso 1 1 d D
C13A C 1.0038(7) 1.0502(10) 0.2777(3) 0.082(5) Uiso 1 1 d D
H13A H 0.9971 1.0973 0.2665 0.123 Uiso 1 1 calc R
H13B H 0.9808 1.0091 0.2700 0.123 Uiso 1 1 calc R
H13C H 1.0418 1.0355 0.2756 0.123 Uiso 1 1 calc R
C14A C 0.9403(6) 1.1098(13) 0.3145(7) 0.216(15) Uiso 1 1 d D
H14A H 0.9400 1.1522 0.3003 0.324 Uiso 1 1 calc R
H14B H 0.9389 1.1302 0.3347 0.324 Uiso 1 1 calc R
H14C H 0.9089 1.0769 0.3110 0.324 Uiso 1 1 calc R
C15A C 0.9595(5) 0.8938(8) 0.3212(3) 0.118(8) Uani 1 1 d D
C16A C 0.9754(5) 0.8563(8) 0.2916(3) 0.060(4) Uiso 1 1 d D
H16A H 0.9500 0.8150 0.2870 0.090 Uiso 1 1 calc R
H16B H 1.0119 0.8353 0.2932 0.090 Uiso 1 1 calc R
H16C H 0.9743 0.8948 0.2758 0.090 Uiso 1 1 calc R
C17A C 0.9029(7) 0.9312(15) 0.3122(6) 0.228(15) Uiso 1 1 d D
C18A C 0.9251(6) 0.8484(9) 0.3426(3) 0.087(6) Uiso 1 1 d D
C19A C 0.8019(4) 1.0897(6) 0.3788(3) 0.069(5) Uani 1 1 d D
C20A C 0.8489(4) 1.1419(7) 0.3698(3) 0.058(4) Uiso 1 1 d D
H20A H 0.8410 1.1659 0.3507 0.087 Uiso 1 1 calc R
H20B H 0.8820 1.1114 0.3682 0.087 Uiso 1 1 calc R
H20C H 0.8539 1.1816 0.3849 0.087 Uiso 1 1 calc R
C21A C 0.7907(7) 1.0242(8) 0.3575(3) 0.087(6) Uiso 1 1 d D
H21A H 0.7803 1.0449 0.3381 0.131 Uiso 1 1 calc R
H21B H 0.7613 0.9926 0.3653 0.131 Uiso 1 1 calc R
H21C H 0.8233 0.9928 0.3553 0.131 Uiso 1 1 calc R
C22A C 0.7505(6) 1.1409(10) 0.3813(5) 0.117(8) Uiso 1 1 d D
H22A H 0.7415 1.1618 0.3618 0.176 Uiso 1 1 calc R
H22B H 0.7575 1.1830 0.3952 0.176 Uiso 1 1 calc R
H22C H 0.7204 1.1100 0.3887 0.176 Uiso 1 1 calc R
C23A C 0.7793(4) 0.9526(6) 0.4241(2) 0.044(4) Uani 1 1 d D
C24A C 0.7185(4) 0.9663(10) 0.4207(4) 0.089(6) Uiso 1 1 d D
H24A H 0.6990 0.9184 0.4244 0.133 Uiso 1 1 calc R
H24B H 0.7109 0.9839 0.4005 0.133 Uiso 1 1 calc R
H24C H 0.7068 1.0053 0.4349 0.133 Uiso 1 1 calc R
C25A C 0.7886(6) 0.9267(8) 0.4562(2) 0.056(4) Uiso 1 1 d D
H25A H 0.7671 0.8808 0.4603 0.084 Uiso 1 1 calc R
H25B H 0.7778 0.9677 0.4698 0.084 Uiso 1 1 calc R
H25C H 0.8269 0.9150 0.4591 0.084 Uiso 1 1 calc R
C26A C 0.7946(5) 0.8893(6) 0.4020(3) 0.044(4) Uiso 1 1 d D
H26A H 0.7725 0.8438 0.4057 0.066 Uiso 1 1 calc R
H26B H 0.8328 0.8763 0.4043 0.066 Uiso 1 1 calc R
H26C H 0.7882 0.9076 0.3817 0.066 Uiso 1 1 calc R
C27A C 0.8242(3) 1.1137(5) 0.4486(2) 0.025(3) Uani 1 1 d D
C28A C 0.7673(4) 1.1300(10) 0.4610(4) 0.083(6) Uiso 1 1 d D
H28A H 0.7699 1.1664 0.4774 0.125 Uiso 1 1 calc R
H28B H 0.7512 1.0821 0.4681 0.125 Uiso 1 1 calc R
H28C H 0.7446 1.1517 0.4453 0.125 Uiso 1 1 calc R
C29A C 0.8593(5) 1.0872(8) 0.4746(3) 0.056(4) Uiso 1 1 d D
H29A H 0.8583 1.1258 0.4904 0.083 Uiso 1 1 calc R
H29B H 0.8966 1.0804 0.4679 0.083 Uiso 1 1 calc R
H29C H 0.8455 1.0385 0.4823 0.083 Uiso 1 1 calc R
C30A C 0.8508(6) 1.1908(7) 0.4395(4) 0.080(5) Uiso 1 1 d D
H30A H 0.8508 1.2257 0.4565 0.120 Uiso 1 1 calc R
H30B H 0.8303 1.2139 0.4232 0.120 Uiso 1 1 calc R
H30C H 0.8879 1.1815 0.4331 0.120 Uiso 1 1 calc R
C31A C 1.0708(5) 0.8257(6) 0.4557(2) 0.058(5) Uani 1 1 d D
C32A C 1.0801(10) 0.7852(11) 0.4252(3) 0.154(10) Uiso 1 1 d D
H32A H 1.1188 0.7763 0.4224 0.230 Uiso 1 1 calc R
H32B H 1.0665 0.8179 0.4093 0.230 Uiso 1 1 calc R
H32C H 1.0610 0.7362 0.4250 0.230 Uiso 1 1 calc R
C33A C 1.0972(6) 0.7678(7) 0.4769(3) 0.062(4) Uiso 1 1 d D
H33A H 1.1360 0.7653 0.4730 0.092 Uiso 1 1 calc R
H33B H 1.0811 0.7171 0.4739 0.092 Uiso 1 1 calc R
H33C H 1.0912 0.7842 0.4974 0.092 Uiso 1 1 calc R
C34A C 1.1048(8) 0.8966(8) 0.4515(5) 0.144(9) Uiso 1 1 d D
H34A H 1.1428 0.8820 0.4501 0.217 Uiso 1 1 calc R
H34B H 1.0997 0.9309 0.4685 0.217 Uiso 1 1 calc R
H34C H 1.0938 0.9228 0.4333 0.217 Uiso 1 1 calc R
C35A C 0.9767(4) 0.8684(6) 0.4982(3) 0.065(5) Uani 1 1 d D
C36A C 1.0204(7) 0.9270(11) 0.5101(6) 0.200(14) Uiso 1 1 d D
H36A H 1.0114 0.9420 0.5304 0.300 Uiso 1 1 calc R
H36B H 1.0209 0.9725 0.4974 0.300 Uiso 1 1 calc R
H36C H 1.0561 0.9027 0.5098 0.300 Uiso 1 1 calc R
C37A C 0.9297(6) 0.9223(9) 0.5011(5) 0.118(8) Uiso 1 1 d D
H37A H 0.9221 0.9311 0.5222 0.176 Uiso 1 1 calc R
H37B H 0.8979 0.8998 0.4916 0.176 Uiso 1 1 calc R
H37C H 0.9385 0.9711 0.4916 0.176 Uiso 1 1 calc R
C38A C 0.9858(7) 0.8083(8) 0.5219(3) 0.086(6) Uiso 1 1 d D
H38A H 0.9733 0.8279 0.5410 0.129 Uiso 1 1 calc R
H38B H 1.0243 0.7962 0.5231 0.129 Uiso 1 1 calc R
H38C H 0.9656 0.7618 0.5169 0.129 Uiso 1 1 calc R
C39A C 0.9628(5) 0.7503(6) 0.4422(2) 0.096(7) Uani 1 1 d D
C40A C 0.9689(5) 0.6789(6) 0.4615(3) 0.047(4) Uiso 1 1 d D
H40A H 0.9512 0.6354 0.4518 0.071 Uiso 1 1 calc R
H40B H 0.9520 0.6879 0.4808 0.071 Uiso 1 1 calc R
H40C H 1.0072 0.6675 0.4643 0.071 Uiso 1 1 calc R
C41A C 0.9994(8) 0.7318(16) 0.4142(4) 0.174(12) Uiso 1 1 d D
C42A C 0.9184(6) 0.7559(13) 0.4192(4) 0.125(8) Uiso 1 1 d D
Nb1B Nb 0.76070(4) 1.00570(5) 0.65869(2) 0.0215(3) Uani 1 1 d .
Si1B Si 0.72154(12) 1.1503(2) 0.71018(9) 0.0299(10) Uani 1 1 d .
Si2B Si 0.90023(12) 0.96511(18) 0.66375(9) 0.0295(10) Uani 1 1 d .
Si3B Si 0.71382(15) 1.0220(2) 0.58509(8) 0.0344(10) Uani 1 1 d .
O1B O 0.7405(3) 1.0829(4) 0.68644(18) 0.029(2) Uani 1 1 d .
O2B O 0.8403(3) 0.9967(4) 0.66127(18) 0.032(2) Uani 1 1 d .
O3B O 0.7428(3) 1.0011(4) 0.61810(16) 0.023(2) Uani 1 1 d .
C1B C 0.7302(4) 0.9103(6) 0.6740(3) 0.026(3) Uani 1 1 d .
C2B C 0.7130(6) 0.8459(7) 0.6544(3) 0.057(5) Uani 1 1 d .
H2BA H 0.7375 0.8018 0.6575 0.069 Uiso 1 1 calc R
H2BB H 0.7162 0.8621 0.6335 0.069 Uiso 1 1 calc R
C3B C 0.6543(6) 0.8205(8) 0.6606(4) 0.063(5) Uani 1 1 d .
H3BA H 0.6294 0.8622 0.6548 0.076 Uiso 1 1 calc R
H3BB H 0.6458 0.7752 0.6483 0.076 Uiso 1 1 calc R
C4B C 0.6453(6) 0.8015(8) 0.6919(3) 0.055(5) Uani 1 1 d .
H4BA H 0.6652 0.7540 0.6968 0.066 Uiso 1 1 calc R
H4BB H 0.6065 0.7915 0.6951 0.066 Uiso 1 1 calc R
C5B C 0.6644(4) 0.8683(7) 0.7140(3) 0.038(4) Uani 1 1 d .
H5BA H 0.6400 0.9130 0.7123 0.045 Uiso 1 1 calc R
H5BB H 0.6635 0.8499 0.7348 0.045 Uiso 1 1 calc R
C6B C 0.7220(4) 0.8909(7) 0.7055(3) 0.030(3) Uani 1 1 d .
H6BA H 0.7327 0.9356 0.7176 0.036 Uiso 1 1 calc R
H6BB H 0.7464 0.8481 0.7106 0.036 Uiso 1 1 calc R
C7B C 0.6452(4) 1.1626(5) 0.7078(2) 0.037(4) Uani 1 1 d D
C8B C 0.6354(7) 1.2088(9) 0.6784(3) 0.092(6) Uiso 1 1 d D
H8BA H 0.5967 1.2176 0.6758 0.139 Uiso 1 1 calc R
H8BB H 0.6493 1.1795 0.6615 0.139 Uiso 1 1 calc R
H8BC H 0.6541 1.2581 0.6796 0.139 Uiso 1 1 calc R
C9B C 0.6129(6) 1.0923(7) 0.6997(4) 0.067(5) Uiso 1 1 d D
H9BA H 0.5744 1.1052 0.6993 0.100 Uiso 1 1 calc R
H9BB H 0.6192 1.0520 0.7144 0.100 Uiso 1 1 calc R
H9BC H 0.6240 1.0740 0.6801 0.100 Uiso 1 1 calc R
C10B C 0.6194(4) 1.2088(6) 0.7324(2) 0.028(3) Uiso 1 1 d D
H10G H 0.5804 1.2114 0.7292 0.042 Uiso 1 1 calc R
H10H H 0.6345 1.2607 0.7325 0.042 Uiso 1 1 calc R
H10I H 0.6268 1.1841 0.7515 0.042 Uiso 1 1 calc R
C11B C 0.7379(4) 1.1098(6) 0.7497(3) 0.087(7) Uani 1 1 d D
C12B C 0.6955(6) 1.0500(10) 0.7611(5) 0.127(8) Uiso 1 1 d D
H12G H 0.7063 1.0314 0.7807 0.191 Uiso 1 1 calc R
H12H H 0.6938 1.0068 0.7472 0.191 Uiso 1 1 calc R
H12I H 0.6600 1.0744 0.7624 0.191 Uiso 1 1 calc R
C13B C 0.7412(5) 1.1743(6) 0.7733(3) 0.045(4) Uiso 1 1 d D
H13G H 0.7501 1.1520 0.7926 0.067 Uiso 1 1 calc R
H13H H 0.7063 1.2006 0.7746 0.067 Uiso 1 1 calc R
H13I H 0.7692 1.2111 0.7676 0.067 Uiso 1 1 calc R
C14B C 0.7898(5) 1.0643(8) 0.7506(4) 0.066(5) Uiso 1 1 d D
H14G H 0.7960 1.0457 0.7708 0.099 Uiso 1 1 calc R
H14H H 0.8199 1.0971 0.7445 0.099 Uiso 1 1 calc R
H14I H 0.7871 1.0206 0.7371 0.099 Uiso 1 1 calc R
C15B C 0.7614(4) 1.2373(6) 0.7020(2) 0.066(5) Uani 1 1 d D
C16B C 0.7413(5) 1.3140(6) 0.7147(3) 0.051(4) Uiso 1 1 d D
H16G H 0.7660 1.3551 0.7087 0.076 Uiso 1 1 calc R
H16H H 0.7402 1.3110 0.7364 0.076 Uiso 1 1 calc R
H16I H 0.7051 1.3248 0.7071 0.076 Uiso 1 1 calc R
C17B C 0.8188(5) 1.2219(12) 0.7159(4) 0.118(8) Uiso 1 1 d D
H17F H 0.8422 1.2660 0.7122 0.177 Uiso 1 1 calc R
H17G H 0.8346 1.1761 0.7069 0.177 Uiso 1 1 calc R
H17H H 0.8152 1.2141 0.7373 0.177 Uiso 1 1 calc R
C18B C 0.7746(6) 1.2505(8) 0.6695(2) 0.059(4) Uiso 1 1 d D
H18F H 0.7959 1.2975 0.6675 0.089 Uiso 1 1 calc R
H18G H 0.7411 1.2555 0.6583 0.089 Uiso 1 1 calc R
H18H H 0.7954 1.2070 0.6619 0.089 Uiso 1 1 calc R
C19B C 0.9017(3) 0.8840(5) 0.6935(2) 0.017(3) Uiso 1 1 d D
C20B C 0.8754(4) 0.8096(5) 0.6814(3) 0.026(3) Uiso 1 1 d D
H20G H 0.8766 0.7698 0.6967 0.039 Uiso 1 1 calc R
H20H H 0.8952 0.7921 0.6638 0.039 Uiso 1 1 calc R
H20I H 0.8378 0.8199 0.6760 0.039 Uiso 1 1 calc R
C21B C 0.8700(4) 0.9048(7) 0.7212(2) 0.036(3) Uiso 1 1 d D
H21G H 0.8718 0.8624 0.7354 0.054 Uiso 1 1 calc R
H21H H 0.8323 0.9144 0.7159 0.054 Uiso 1 1 calc R
H21I H 0.8854 0.9510 0.7301 0.054 Uiso 1 1 calc R
C22B C 0.9603(3) 0.8625(7) 0.7021(3) 0.031(3) Uiso 1 1 d D
H22G H 0.9596 0.8216 0.7170 0.046 Uiso 1 1 calc R
H22H H 0.9785 0.9075 0.7104 0.046 Uiso 1 1 calc R
H22I H 0.9797 0.8448 0.6845 0.046 Uiso 1 1 calc R
C23B C 0.9420(3) 1.0533(5) 0.6741(2) 0.035(4) Uani 1 1 d D
C24B C 1.0023(4) 1.0435(9) 0.6664(3) 0.059(4) Uiso 1 1 d D
H24G H 1.0219 1.0902 0.6717 0.089 Uiso 1 1 calc R
H24H H 1.0061 1.0341 0.6451 0.089 Uiso 1 1 calc R
H24I H 1.0171 1.0000 0.6774 0.089 Uiso 1 1 calc R
C25B C 0.9224(5) 1.1251(6) 0.6582(3) 0.052(4) Uiso 1 1 d D
H25G H 0.9449 1.1688 0.6639 0.078 Uiso 1 1 calc R
H25H H 0.8849 1.1352 0.6636 0.078 Uiso 1 1 calc R
H25I H 0.9250 1.1174 0.6367 0.078 Uiso 1 1 calc R
C26B C 0.9386(5) 1.0682(8) 0.7073(2) 0.046(4) Uiso 1 1 d D
H26G H 0.9599 1.1138 0.7122 0.069 Uiso 1 1 calc R
H26H H 0.9530 1.0240 0.7180 0.069 Uiso 1 1 calc R
H26I H 0.9009 1.0765 0.7129 0.069 Uiso 1 1 calc R
C27B C 0.9180(4) 0.9293(5) 0.6244(3) 0.040(4) Uani 1 1 d D
C28B C 0.9296(6) 0.9966(7) 0.6030(3) 0.064(4) Uiso 1 1 d D
H28G H 0.9382 0.9764 0.5833 0.095 Uiso 1 1 calc R
H28H H 0.9603 1.0264 0.6104 0.095 Uiso 1 1 calc R
H28I H 0.8978 1.0297 0.6017 0.095 Uiso 1 1 calc R
C29B C 0.9656(4) 0.8731(7) 0.6237(3) 0.056(4) Uiso 1 1 d D
H29G H 0.9723 0.8570 0.6032 0.084 Uiso 1 1 calc R
H29H H 0.9570 0.8281 0.6358 0.084 Uiso 1 1 calc R
H29I H 0.9978 0.8982 0.6316 0.084 Uiso 1 1 calc R
C30B C 0.8703(4) 0.8830(7) 0.6127(3) 0.047(4) Uiso 1 1 d D
H30G H 0.8787 0.8642 0.5927 0.071 Uiso 1 1 calc R
H30H H 0.8382 0.9156 0.6119 0.071 Uiso 1 1 calc R
H30I H 0.8635 0.8394 0.6258 0.071 Uiso 1 1 calc R
C31B C 0.6353(5) 1.0149(6) 0.5918(2) 0.066(5) Uani 1 1 d D
C32B C 0.6021(6) 1.0610(8) 0.5691(3) 0.069(5) Uiso 1 1 d D
H32G H 0.5636 1.0553 0.5734 0.103 Uiso 1 1 calc R
H32H H 0.6095 1.0417 0.5491 0.103 Uiso 1 1 calc R
H32I H 0.6121 1.1152 0.5702 0.103 Uiso 1 1 calc R
C33B C 0.6130(8) 0.9314(7) 0.5909(5) 0.108(7) Uiso 1 1 d D
H33G H 0.5739 0.9322 0.5943 0.162 Uiso 1 1 calc R
H33H H 0.6305 0.9008 0.6063 0.162 Uiso 1 1 calc R
H33I H 0.6204 0.9089 0.5714 0.162 Uiso 1 1 calc R
C34B C 0.6201(6) 1.0350(9) 0.6236(3) 0.070(5) Uiso 1 1 d D
H34G H 0.5810 1.0311 0.6260 0.105 Uiso 1 1 calc R
H34H H 0.6317 1.0874 0.6280 0.105 Uiso 1 1 calc R
H34I H 0.6380 0.9994 0.6372 0.105 Uiso 1 1 calc R
C35B C 0.7339(4) 0.9467(6) 0.5560(2) 0.055(5) Uani 1 1 d D
C36B C 0.6996(5) 0.9531(8) 0.5277(3) 0.055(4) Uiso 1 1 d D
H36G H 0.7107 0.9136 0.5135 0.083 Uiso 1 1 calc R
H36H H 0.7047 1.0039 0.5188 0.083 Uiso 1 1 calc R
H36I H 0.6614 0.9461 0.5327 0.083 Uiso 1 1 calc R
C37B C 0.7359(7) 0.8653(7) 0.5666(4) 0.087(6) Uiso 1 1 d D
H37G H 0.7460 0.8317 0.5501 0.130 Uiso 1 1 calc R
H37H H 0.7003 0.8503 0.5740 0.130 Uiso 1 1 calc R
H37I H 0.7625 0.8607 0.5825 0.130 Uiso 1 1 calc R
C38B C 0.7921(5) 0.9634(11) 0.5449(4) 0.099(7) Uiso 1 1 d D
H38G H 0.8025 0.9250 0.5301 0.148 Uiso 1 1 calc R
H38H H 0.8172 0.9612 0.5616 0.148 Uiso 1 1 calc R
H38I H 0.7934 1.0145 0.5359 0.148 Uiso 1 1 calc R
C39B C 0.7343(4) 1.1224(8) 0.5756(2) 0.085(7) Uani 1 1 d D
C40B C 0.7066(7) 1.1787(11) 0.5978(4) 0.127(8) Uiso 1 1 d D
H40G H 0.7175 1.2313 0.5933 0.191 Uiso 1 1 calc R
H40H H 0.7174 1.1658 0.6181 0.191 Uiso 1 1 calc R
H40I H 0.6673 1.1742 0.5960 0.191 Uiso 1 1 calc R
C41B C 0.7933(5) 1.1351(11) 0.5849(4) 0.093(6) Uiso 1 1 d D
H41F H 0.8046 1.1868 0.5793 0.140 Uiso 1 1 calc R
H41G H 0.8164 1.0974 0.5750 0.140 Uiso 1 1 calc R
H41H H 0.7965 1.1290 0.6064 0.140 Uiso 1 1 calc R
C42B C 0.7240(8) 1.1558(11) 0.5449(3) 0.101(7) Uiso 1 1 d D
H42F H 0.7396 1.2073 0.5438 0.151 Uiso 1 1 calc R
H42G H 0.6851 1.1585 0.5414 0.151 Uiso 1 1 calc R
H42H H 0.7408 1.1230 0.5299 0.151 Uiso 1 1 calc R
Nb1C Nb 0.96136(4) 1.49292(6) 0.59730(2) 0.0204(3) Uani 1 1 d .
Si1C Si 1.00110(12) 1.3434(2) 0.54765(8) 0.0267(10) Uani 1 1 d .
Si2C Si 0.82285(12) 1.54037(19) 0.58799(8) 0.0230(9) Uani 1 1 d .
Si3C Si 1.00184(13) 1.4776(2) 0.67253(8) 0.0290(10) Uani 1 1 d .
O1C O 0.9825(3) 1.4142(4) 0.56983(17) 0.023(2) Uani 1 1 d .
O2C O 0.8846(3) 1.5077(4) 0.59414(18) 0.020(2) Uani 1 1 d .
O3C O 0.9809(3) 1.4930(4) 0.63785(17) 0.023(2) Uani 1 1 d .
C1C C 0.9967(4) 1.5860(6) 0.5828(3) 0.028(4) Uani 1 1 d .
C2C C 1.0002(5) 1.6591(7) 0.6012(3) 0.041(4) Uani 1 1 d .
H2CA H 0.9784 1.7000 0.5919 0.049 Uiso 1 1 calc R
H2CB H 0.9860 1.6497 0.6213 0.049 Uiso 1 1 calc R
C3C C 1.0587(5) 1.6838(7) 0.6029(3) 0.042(4) Uani 1 1 d .
H3CA H 1.0615 1.7309 0.6150 0.050 Uiso 1 1 calc R
H3CB H 1.0800 1.6432 0.6128 0.050 Uiso 1 1 calc R
C4C C 1.0812(6) 1.6982(8) 0.5736(3) 0.052(5) Uani 1 1 d .
H4CA H 1.1196 1.7132 0.5755 0.062 Uiso 1 1 calc R
H4CB H 1.0615 1.7409 0.5641 0.062 Uiso 1 1 calc R
C5C C 1.0767(4) 1.6254(7) 0.5541(3) 0.039(4) Uani 1 1 d .
H5CA H 1.0904 1.6369 0.5340 0.046 Uiso 1 1 calc R
H5CB H 1.0995 1.5844 0.5626 0.046 Uiso 1 1 calc R
C6C C 1.0193(5) 1.5971(8) 0.5518(3) 0.041(4) Uani 1 1 d .
H6CA H 1.0184 1.5480 0.5409 0.049 Uiso 1 1 calc R
H6CB H 0.9972 1.6348 0.5408 0.049 Uiso 1 1 calc R
C7C C 1.0787(4) 1.3512(4) 0.54378(18) 0.019(3) Uani 1 1 d D
C8C C 1.1049(5) 1.2765(6) 0.5331(3) 0.046(4) Uiso 1 1 d D
H8CA H 1.1440 1.2837 0.5315 0.068 Uiso 1 1 calc R
H8CB H 1.0902 1.2626 0.5137 0.068 Uiso 1 1 calc R
H8CC H 1.0973 1.2355 0.5473 0.068 Uiso 1 1 calc R
C9C C 1.1033(4) 1.3666(6) 0.57451(19) 0.021(3) Uiso 1 1 d D
H9CA H 1.1426 1.3709 0.5727 0.031 Uiso 1 1 calc R
H9CB H 1.0944 1.3242 0.5879 0.031 Uiso 1 1 calc R
H9CC H 1.0886 1.4144 0.5825 0.031 Uiso 1 1 calc R
C10C C 1.0958(4) 1.4157(5) 0.5236(2) 0.021(3) Uiso 1 1 d D
H10J H 1.1352 1.4173 0.5224 0.032 Uiso 1 1 calc R
H10K H 1.0824 1.4644 0.5315 0.032 Uiso 1 1 calc R
H10L H 1.0808 1.4073 0.5038 0.032 Uiso 1 1 calc R
C11C C 0.9648(3) 1.3600(5) 0.5097(2) 0.036(4) Uani 1 1 d D
C12C C 0.9697(5) 1.4455(5) 0.5001(3) 0.042(3) Uiso 1 1 d D
H12J H 0.9519 1.4527 0.4810 0.062 Uiso 1 1 calc R
H12K H 1.0079 1.4593 0.4984 0.062 Uiso 1 1 calc R
H12L H 0.9524 1.4781 0.5150 0.062 Uiso 1 1 calc R
C13C C 0.9900(6) 1.3109(8) 0.4850(3) 0.067(5) Uiso 1 1 d D
H13J H 0.9714 1.3212 0.4662 0.100 Uiso 1 1 calc R
H13K H 0.9862 1.2565 0.4900 0.100 Uiso 1 1 calc R
H13L H 1.0283 1.3236 0.4830 0.100 Uiso 1 1 calc R
C14C C 0.9057(4) 1.3356(7) 0.5111(3) 0.042(3) Uiso 1 1 d D
H14J H 0.8886 1.3446 0.4918 0.064 Uiso 1 1 calc R
H14K H 0.8870 1.3655 0.5263 0.064 Uiso 1 1 calc R
H14L H 0.9035 1.2810 0.5160 0.064 Uiso 1 1 calc R
C15C C 0.9795(4) 1.2511(6) 0.5656(2) 0.045(4) Uani 1 1 d D
C16C C 0.9807(5) 1.1796(6) 0.5459(3) 0.050(4) Uiso 1 1 d D
H16J H 0.9684 1.1351 0.5572 0.075 Uiso 1 1 calc R
H16K H 1.0176 1.1708 0.5389 0.075 Uiso 1 1 calc R
H16L H 0.9568 1.1873 0.5288 0.075 Uiso 1 1 calc R
C17C C 0.9213(4) 1.2601(8) 0.5776(3) 0.050(4) Uiso 1 1 d D
H17I H 0.9098 1.2122 0.5869 0.075 Uiso 1 1 calc R
H17J H 0.8969 1.2724 0.5612 0.075 Uiso 1 1 calc R
H17K H 0.9203 1.3016 0.5922 0.075 Uiso 1 1 calc R
C18C C 1.0155(4) 1.2302(7) 0.5933(2) 0.044(3) Uiso 1 1 d D
H18I H 1.0027 1.1821 0.6021 0.066 Uiso 1 1 calc R
H18J H 1.0130 1.2713 0.6081 0.066 Uiso 1 1 calc R
H18K H 1.0531 1.2243 0.5870 0.066 Uiso 1 1 calc R
C19C C 0.8282(3) 1.6099(6) 0.5547(3) 0.056(5) Uani 1 1 d D
C20C C 0.8536(6) 1.6862(7) 0.5642(4) 0.065(5) Uiso 1 1 d D
H20J H 0.8559 1.7204 0.5470 0.097 Uiso 1 1 calc R
H20K H 0.8898 1.6769 0.5720 0.097 Uiso 1 1 calc R
H20L H 0.8312 1.7100 0.5795 0.097 Uiso 1 1 calc R
C21C C 0.8633(5) 1.5731(8) 0.5304(3) 0.068(5) Uiso 1 1 d D
H21J H 0.8659 1.6081 0.5135 0.103 Uiso 1 1 calc R
H21K H 0.8468 1.5249 0.5240 0.103 Uiso 1 1 calc R
H21L H 0.8994 1.5630 0.5383 0.103 Uiso 1 1 calc R
C22C C 0.7722(4) 1.6315(9) 0.5418(3) 0.064(5) Uiso 1 1 d D
H22J H 0.7770 1.6663 0.5250 0.096 Uiso 1 1 calc R
H22K H 0.7505 1.6567 0.5571 0.096 Uiso 1 1 calc R
H22L H 0.7537 1.5849 0.5351 0.096 Uiso 1 1 calc R
C23C C 0.7788(4) 1.4542(6) 0.5788(2) 0.044(4) Uani 1 1 d D
C24C C 0.7179(4) 1.4670(7) 0.5815(3) 0.034(3) Uiso 1 1 d D
H24J H 0.6988 1.4199 0.5761 0.051 Uiso 1 1 calc R
H24K H 0.7068 1.5085 0.5683 0.051 Uiso 1 1 calc R
H24L H 0.7090 1.4808 0.6020 0.051 Uiso 1 1 calc R
C25C C 0.7956(8) 1.3858(9) 0.5974(4) 0.113(7) Uiso 1 1 d D
H25J H 0.7731 1.3416 0.5923 0.169 Uiso 1 1 calc R
H25K H 0.7910 1.3980 0.6184 0.169 Uiso 1 1 calc R
H25L H 0.8335 1.3736 0.5935 0.169 Uiso 1 1 calc R
C26C C 0.7886(7) 1.4223(11) 0.5474(3) 0.104(7) Uiso 1 1 d D
H26J H 0.7649 1.3782 0.5440 0.156 Uiso 1 1 calc R
H26K H 0.8263 1.4061 0.5455 0.156 Uiso 1 1 calc R
H26L H 0.7808 1.4621 0.5327 0.156 Uiso 1 1 calc R
C27C C 0.7992(4) 1.5921(6) 0.6226(2) 0.042(4) Uani 1 1 d D
C28C C 0.7498(4) 1.6437(7) 0.6181(3) 0.050(4) Uiso 1 1 d D
H28J H 0.7405 1.6688 0.6368 0.075 Uiso 1 1 calc R
H28K H 0.7192 1.6126 0.6114 0.075 Uiso 1 1 calc R
H28L H 0.7580 1.6826 0.6031 0.075 Uiso 1 1 calc R
C29C C 0.7841(7) 1.5421(9) 0.6493(3) 0.093(6) Uiso 1 1 d D
H29J H 0.7731 1.5748 0.6658 0.140 Uiso 1 1 calc R
H29K H 0.8154 1.5114 0.6552 0.140 Uiso 1 1 calc R
H29L H 0.7543 1.5080 0.6438 0.140 Uiso 1 1 calc R
C30C C 0.8459(5) 1.6381(10) 0.6365(4) 0.104(7) Uiso 1 1 d D
H30J H 0.8330 1.6647 0.6543 0.156 Uiso 1 1 calc R
H30K H 0.8593 1.6757 0.6222 0.156 Uiso 1 1 calc R
H30L H 0.8752 1.6031 0.6419 0.156 Uiso 1 1 calc R
C31C C 1.0736(4) 1.4403(5) 0.66801(19) 0.021(3) Uiso 1 1 d D
C32C C 1.1066(6) 1.4327(9) 0.6968(3) 0.072(5) Uiso 1 1 d D
H32J H 1.1428 1.4137 0.6921 0.109 Uiso 1 1 calc R
H32K H 1.0887 1.3966 0.7102 0.109 Uiso 1 1 calc R
H32L H 1.1094 1.4829 0.7064 0.109 Uiso 1 1 calc R
C33C C 1.1058(4) 1.4948(6) 0.6472(2) 0.030(3) Uiso 1 1 d D
H33J H 1.1428 1.4759 0.6451 0.046 Uiso 1 1 calc R
H33K H 1.1064 1.5464 0.6558 0.046 Uiso 1 1 calc R
H33L H 1.0884 1.4963 0.6278 0.046 Uiso 1 1 calc R
C34C C 1.0726(5) 1.3608(5) 0.6535(3) 0.036(3) Uiso 1 1 d D
H34J H 1.1096 1.3420 0.6513 0.055 Uiso 1 1 calc R
H34K H 1.0555 1.3643 0.6340 0.055 Uiso 1 1 calc R
H34L H 1.0522 1.3254 0.6660 0.055 Uiso 1 1 calc R
C35C C 0.9999(4) 1.5696(6) 0.6941(2) 0.037(3) Uiso 1 1 d D
C36C C 0.9990(6) 1.5565(9) 0.7278(2) 0.064(5) Uiso 1 1 d D
H36J H 0.9982 1.6060 0.7380 0.096 Uiso 1 1 calc R
H36K H 1.0314 1.5282 0.7337 0.096 Uiso 1 1 calc R
H36L H 0.9668 1.5269 0.7331 0.096 Uiso 1 1 calc R
C37C C 1.0452(5) 1.6254(9) 0.6859(4) 0.086(6) Uiso 1 1 d D
H37J H 1.0420 1.6719 0.6979 0.128 Uiso 1 1 calc R
H37K H 1.0424 1.6387 0.6649 0.128 Uiso 1 1 calc R
H37L H 1.0802 1.6012 0.6897 0.128 Uiso 1 1 calc R
C38C C 0.9493(4) 1.6155(7) 0.6880(3) 0.041(4) Uiso 1 1 d D
H38J H 0.9501 1.6630 0.6996 0.062 Uiso 1 1 calc R
H38K H 0.9176 1.5854 0.6937 0.062 Uiso 1 1 calc R
H38L H 0.9474 1.6279 0.6669 0.062 Uiso 1 1 calc R
C39C C 0.9535(4) 1.3994(6) 0.6870(2) 0.051(5) Uiso 1 1 d D
C40C C 0.9770(6) 1.3540(8) 0.7126(3) 0.071(5) Uiso 1 1 d D
H40J H 0.9509 1.3155 0.7192 0.107 Uiso 1 1 calc R
H40K H 0.9852 1.3888 0.7291 0.107 Uiso 1 1 calc R
H40L H 1.0102 1.3286 0.7062 0.107 Uiso 1 1 calc R
C41C C 0.9418(6) 1.3432(7) 0.6619(3) 0.057(4) Uiso 1 1 d D
H41I H 0.9170 1.3035 0.6690 0.086 Uiso 1 1 calc R
H41J H 0.9756 1.3194 0.6554 0.086 Uiso 1 1 calc R
H41K H 0.9253 1.3706 0.6453 0.086 Uiso 1 1 calc R
C42C C 0.8984(4) 1.4330(7) 0.6973(3) 0.046(4) Uiso 1 1 d D
H42I H 0.8751 1.3914 0.7044 0.069 Uiso 1 1 calc R
H42J H 0.8809 1.4591 0.6807 0.069 Uiso 1 1 calc R
H42K H 0.9044 1.4697 0.7134 0.069 Uiso 1 1 calc R

loop_
_atom_site_aniso_label
_atom_site_aniso_U_11
_atom_site_aniso_U_22
_atom_site_aniso_U_33
_atom_site_aniso_U_23
_atom_site_aniso_U_13
_atom_site_aniso_U_12
Nb1 0.0057(4) 0.0146(5) 0.0176(6) -0.0011(5) -0.0014(4) -0.0036(4)
Si1 0.0080(13) 0.0164(14) 0.028(2) -0.0040(15) 0.0014(14) -0.0001(11)
Si2 0.0232(16) 0.0177(15) 0.025(2) 0.0160(15) -0.0071(15) -0.0058(13)
Si3 0.0159(14) 0.0209(16) 0.022(2) -0.0038(15) -0.0030(14) -0.0012(13)
O1 0.032(4) 0.029(4) 0.022(4) 0.000(4) -0.007(4) 0.002(3)
O2 0.008(3) 0.031(4) 0.018(4) -0.001(4) 0.003(3) 0.014(3)
O3 0.011(3) 0.021(4) 0.031(5) -0.002(4) 0.005(3) -0.001(3)
C7 0.013(5) 0.015(5) 0.035(8) -0.010(5) 0.001(5) 0.002(5)
C11 0.045(8) 0.037(7) 0.057(10) 0.005(7) 0.011(7) -0.003(6)
C15 0.013(6) 0.020(6) 0.067(10) -0.001(6) 0.006(6) -0.006(5)
C19 0.025(6) 0.023(6) 0.020(7) 0.008(5) -0.005(5) -0.006(5)
C23 0.047(7) 0.021(6) 0.028(8) 0.011(6) -0.010(6) -0.013(6)
C27 0.037(7) 0.050(8) 0.053(10) 0.015(7) -0.024(7) 0.008(6)
C31 0.023(6) 0.036(7) 0.020(7) -0.008(6) -0.015(5) 0.006(5)
C35 0.010(5) 0.034(6) 0.039(8) 0.010(6) -0.002(5) -0.013(5)
C39 0.028(6) 0.022(6) 0.017(7) -0.014(5) -0.010(5) 0.006(5)
Nb1A 0.0243(5) 0.0107(5) 0.0231(7) 0.0022(5) 0.0058(4) -0.0027(4)
Si1A 0.0426(18) 0.0230(17) 0.018(2) 0.0061(15) 0.0113(16) -0.0021(15)
Si2A 0.0201(16) 0.0223(16) 0.035(2) 0.0099(17) 0.0043(16) -0.0007(14)
Si3A 0.0313(17) 0.0193(17) 0.030(2) 0.0033(16) -0.0033(16) 0.0047(14)
O1A 0.015(4) 0.028(4) 0.035(5) 0.001(4) 0.007(4) 0.000(3)
O2A 0.018(4) 0.025(4) 0.035(5) 0.006(4) 0.009(4) -0.010(3)
O3A 0.019(4) 0.042(5) 0.044(6) -0.007(4) 0.000(4) -0.020(4)
C1A 0.018(6) 0.037(7) 0.043(9) 0.005(7) 0.025(6) 0.002(5)
C2A 0.043(7) 0.044(8) 0.043(9) -0.012(7) 0.018(7) -0.021(6)
C3A 0.077(10) 0.047(9) 0.079(12) -0.028(9) -0.034(9) -0.003(8)
C4A 0.061(9) 0.029(8) 0.114(15) -0.036(9) 0.019(10) -0.013(7)
C5A 0.125(13) 0.029(8) 0.137(17) -0.023(10) 0.073(12) -0.028(9)
C7A 0.101(10) 0.081(11) 0.076(12) 0.022(10) 0.061(10) 0.061(9)
C11A 0.045(7) 0.030(7) 0.041(9) -0.004(6) -0.006(7) 0.008(6)
C15A 0.159(16) 0.105(15) 0.091(15) -0.067(12) 0.080(13) -0.078(13)
C19A 0.072(10) 0.048(9) 0.086(13) 0.029(9) 0.020(9) -0.010(8)
C23A 0.037(7) 0.040(8) 0.055(10) 0.019(7) -0.013(7) 0.006(6)
C27A 0.012(5) 0.032(6) 0.033(8) -0.014(6) 0.016(5) -0.003(5)
C31A 0.049(8) 0.064(9) 0.062(11) 0.010(8) -0.001(8) 0.017(7)
C35A 0.074(10) 0.091(11) 0.031(9) 0.035(9) -0.002(8) 0.012(9)
C39A 0.109(12) 0.022(8) 0.157(18) 0.016(10) -0.078(12) -0.010(8)
Nb1B 0.0236(5) 0.0181(5) 0.0229(7) -0.0005(5) 0.0040(5) 0.0060(4)
Si1B 0.0167(16) 0.036(2) 0.037(2) -0.0117(18) 0.0000(16) 0.0070(15)
Si2B 0.0291(17) 0.0221(17) 0.037(2) 0.0070(17) 0.0134(17) 0.0080(14)
Si3B 0.058(2) 0.0258(19) 0.019(2) -0.0032(17) 0.0003(18) 0.0049(16)
O1B 0.026(4) 0.026(4) 0.034(5) -0.021(4) -0.002(4) 0.004(3)
O2B 0.044(4) 0.033(5) 0.020(5) 0.006(4) 0.001(4) 0.002(4)
O3B 0.030(4) 0.020(4) 0.018(5) -0.004(4) -0.002(3) 0.015(3)
C1B 0.026(6) 0.019(6) 0.033(8) -0.004(6) 0.006(6) -0.009(5)
C2B 0.100(11) 0.021(7) 0.051(10) 0.013(7) 0.007(9) 0.001(7)
C3B 0.086(9) 0.034(7) 0.069(12) 0.006(8) -0.015(9) -0.050(7)
C4B 0.067(9) 0.052(9) 0.045(10) 0.024(8) -0.022(8) -0.023(7)
C5B 0.019(6) 0.042(7) 0.052(9) 0.022(7) -0.014(6) -0.017(6)
C6B 0.029(6) 0.030(7) 0.030(8) 0.008(6) 0.005(6) -0.017(5)
C7B 0.030(7) 0.033(7) 0.046(9) -0.023(7) -0.002(6) 0.005(6)
C11B 0.082(12) 0.127(16) 0.051(12) -0.027(12) 0.020(10) -0.016(12)
C15B 0.054(9) 0.044(9) 0.100(14) -0.028(9) 0.026(9) -0.011(7)
C23B 0.017(6) 0.029(7) 0.059(10) 0.014(7) 0.029(6) 0.011(5)
C27B 0.043(7) 0.034(7) 0.043(9) 0.013(7) 0.022(7) 0.011(6)
C31B 0.053(8) 0.084(11) 0.060(11) -0.002(10) -0.022(9) 0.022(8)
C35B 0.056(9) 0.073(10) 0.036(10) -0.031(8) -0.007(8) -0.003(8)
C39B 0.078(12) 0.086(13) 0.092(15) 0.007(12) -0.033(11) -0.009(11)
Nb1C 0.0238(5) 0.0184(6) 0.0190(7) 0.0010(6) -0.0014(5) 0.0002(4)
Si1C 0.0166(16) 0.036(2) 0.027(2) -0.0099(18) -0.0006(15) -0.0019(15)
Si2C 0.0198(16) 0.0289(18) 0.020(2) -0.0004(17) -0.0060(15) 0.0033(14)
Si3C 0.0254(17) 0.032(2) 0.029(2) 0.0050(18) -0.0079(16) 0.0016(15)
O1C 0.026(4) 0.015(4) 0.026(5) -0.012(4) 0.001(4) 0.012(3)
O2C 0.022(3) 0.015(4) 0.024(5) 0.005(4) -0.006(4) 0.002(3)
O3C 0.031(4) 0.019(4) 0.020(5) -0.003(4) -0.007(4) -0.003(3)
C1C 0.021(6) 0.018(6) 0.045(9) 0.005(6) -0.003(6) -0.012(5)
C2C 0.051(8) 0.024(7) 0.047(10) -0.008(7) 0.005(7) -0.011(6)
C3C 0.058(8) 0.030(7) 0.038(9) -0.005(6) -0.014(7) -0.017(6)
C4C 0.048(8) 0.036(8) 0.071(12) 0.014(8) -0.015(8) -0.016(7)
C5C 0.022(6) 0.051(8) 0.043(9) 0.014(7) 0.005(6) -0.014(6)
C6C 0.030(7) 0.037(8) 0.055(10) 0.007(7) -0.008(7) -0.005(6)
C7C 0.024(6) 0.014(6) 0.020(7) -0.004(5) 0.011(5) 0.000(5)
C11C 0.036(7) 0.033(7) 0.041(9) -0.020(7) -0.020(6) 0.031(6)
C15C 0.032(7) 0.035(7) 0.069(11) -0.021(7) 0.016(7) -0.004(6)
C19C 0.015(6) 0.072(10) 0.081(12) 0.009(9) -0.023(7) 0.020(7)
C23C 0.068(9) 0.025(8) 0.039(10) -0.005(7) -0.008(8) 0.002(7)
C27C 0.027(7) 0.054(9) 0.044(9) -0.025(8) -0.009(6) -0.001(6)

loop_
_atom_type_symbol
_atom_type_description
_atom_type_scat_dispersion_real
_atom_type_scat_dispersion_imag
_atom_type_scat_source
C C 0.0033 0.0016 'International Tables Vol C Tables 4.2.6.8 and 6.1.1.4'
H H 0.0000 0.0000 'International Tables Vol C Tables 4.2.6.8 and 6.1.1.4'
O O 0.0106 0.0060 'International Tables Vol C Tables 4.2.6.8 and 6.1.1.4'
Si Si 0.0817 0.0704 'International Tables Vol C Tables 4.2.6.8 and 6.1.1.4'
Nb Nb -2.0727 0.6215 'International Tables Vol C Tables 4.2.6.8 and 6.1.1.4'

loop_
_geom_angle_atom_site_label_1
_geom_angle_atom_site_label_2
_geom_angle_atom_site_label_3
_geom_angle
O1 Nb1 O3 108.7(3)
O1 Nb1 O2 105.5(3)
O3 Nb1 O2 125.2(3)
O1 Nb1 C1 106.1(4)
O3 Nb1 C1 104.7(4)
O2 Nb1 C1 105.4(4)
O1 Si1 C11 107.0(4)
O1 Si1 C7 106.8(4)
C11 Si1 C7 111.5(4)
O1 Si1 C15 105.5(4)
C11 Si1 C15 112.3(4)
C7 Si1 C15 113.2(4)
O2 Si2 C23 106.1(4)
O2 Si2 C27 104.2(4)
C23 Si2 C27 113.6(4)
O2 Si2 C19 107.7(4)
C23 Si2 C19 111.4(4)
C27 Si2 C19 113.1(4)
O3 Si3 C31 108.9(4)
O3 Si3 C35 106.1(4)
C31 Si3 C35 111.9(4)
O3 Si3 C39 103.5(4)
C31 Si3 C39 113.5(4)
C35 Si3 C39 112.3(4)
Si1 O1 Nb1 165.9(5)
Si2 O2 Nb1 179.4(5)
Si3 O3 Nb1 164.1(4)
C6 C1 C2 111.7(9)
C6 C1 Nb1 124.2(8)
C2 C1 Nb1 124.1(8)
C3 C2 C1 108.9(9)
C2 C3 C4 111.1(10)
C5 C4 C3 108.7(10)
C4 C5 C6 113.9(11)
C1 C6 C5 107.6(9)
C10 C7 C8 103.2(8)
C10 C7 C9 111.7(8)
C8 C7 C9 102.9(8)
C10 C7 Si1 114.4(7)
C8 C7 Si1 113.7(6)
C9 C7 Si1 110.2(6)
C13 C11 C14 107.9(9)
C13 C11 C12 108.1(8)
C14 C11 C12 106.8(8)
C13 C11 Si1 113.2(7)
C14 C11 Si1 109.5(7)
C12 C11 Si1 111.1(7)
C17 C15 C18 107.0(8)
C17 C15 C16 105.2(8)
C18 C15 C16 108.6(8)
C17 C15 Si1 113.5(7)
C18 C15 Si1 107.5(6)
C16 C15 Si1 114.7(7)
C21 C19 C22 112.9(9)
C21 C19 C20 108.4(8)
C22 C19 C20 107.1(8)
C21 C19 Si2 109.4(7)
C22 C19 Si2 108.9(7)
C20 C19 Si2 110.0(7)
C25 C23 C24 107.5(9)
C25 C23 C26 105.3(8)
C24 C23 C26 108.5(8)
C25 C23 Si2 110.6(7)
C24 C23 Si2 113.8(7)
C26 C23 Si2 110.8(6)
C28 C27 C30 108.8(9)
C28 C27 C29 105.7(9)
C30 C27 C29 113.2(9)
C28 C27 Si2 111.8(8)
C30 C27 Si2 107.8(7)
C29 C27 Si2 109.7(7)
C33 C31 C34 110.8(8)
C33 C31 C32 105.2(8)
C34 C31 C32 106.9(8)
C33 C31 Si3 110.6(7)
C34 C31 Si3 111.1(7)
C32 C31 Si3 112.0(7)
C38 C35 C36 106.1(8)
C38 C35 C37 108.3(8)
C36 C35 C37 108.0(8)
C38 C35 Si3 108.4(6)
C36 C35 Si3 114.1(7)
C37 C35 Si3 111.6(6)
C40 C39 C42 111.9(8)
C40 C39 C41 104.9(8)
C42 C39 C41 106.6(8)
C40 C39 Si3 113.8(7)
C42 C39 Si3 109.6(6)
C41 C39 Si3 109.7(6)
O3A Nb1A O1A 124.8(3)
O3A Nb1A C1A 106.0(4)
O1A Nb1A C1A 101.3(4)
O3A Nb1A O2A 108.3(3)
O1A Nb1A O2A 108.0(3)
C1A Nb1A O2A 107.1(4)
O1A Si1A C15A 105.9(4)
O1A Si1A C11A 109.3(4)
C15A Si1A C11A 109.2(5)
O1A Si1A C7A 102.8(4)
C15A Si1A C7A 125.5(5)
C11A Si1A C7A 103.2(4)
O2A Si2A C27A 108.9(4)
O2A Si2A C23A 104.0(4)
C27A Si2A C23A 113.8(4)
O2A Si2A C19A 105.8(4)
C27A Si2A C19A 113.9(4)
C23A Si2A C19A 109.6(4)
O3A Si3A C35A 108.0(4)
O3A Si3A C31A 108.0(4)
C35A Si3A C31A 111.8(5)
O3A Si3A C39A 105.0(4)
C35A Si3A C39A 118.0(5)
C31A Si3A C39A 105.5(5)
Si1A O1A Nb1A 167.5(5)
Si2A O2A Nb1A 166.7(5)
Si3A O3A Nb1A 177.0(5)
C6A C1A C2A 109.5(13)
C6A C1A Nb1A 123.7(12)
C2A C1A Nb1A 126.8(9)
C1A C2A C3A 111.4(11)
C4A C3A C2A 107.4(12)
C5A C4A C3A 109.6(12)
C4A C5A C6A 115.0(16)
C1A C6A C5A 110.1(16)
C9A C7A C8A 114.2(11)
C9A C7A C10A 98.2(12)
C8A C7A C10A 102.3(11)
C9A C7A Si1A 117.8(10)
C8A C7A Si1A 108.4(9)
C10A C7A Si1A 114.7(9)
C14A C11A C13A 111.7(14)
C14A C11A C12A 102.2(12)
C13A C11A C12A 96.7(11)
C14A C11A Si1A 119.7(12)
C13A C11A Si1A 113.4(8)
C12A C11A Si1A 110.0(9)
C18A C15A C16A 118.5(12)
C18A C15A C17A 83.2(12)
C16A C15A C17A 100.3(13)
C18A C15A Si1A 120.6(9)
C16A C15A Si1A 117.1(9)
C17A C15A Si1A 105.9(13)
C21A C19A C20A 114.8(11)
C21A C19A C22A 109.2(12)
C20A C19A C22A 107.5(10)
C21A C19A Si2A 107.0(8)
C20A C19A Si2A 105.6(8)
C22A C19A Si2A 112.7(11)
C24A C23A C25A 106.9(10)
C24A C23A C26A 106.7(10)
C25A C23A C26A 111.4(9)
C24A C23A Si2A 113.6(9)
C25A C23A Si2A 108.6(8)
C26A C23A Si2A 109.6(7)
C29A C27A C28A 107.3(10)
C29A C27A C30A 102.8(9)
C28A C27A C30A 108.9(10)
C29A C27A Si2A 113.5(7)
C28A C27A Si2A 112.4(8)
C30A C27A Si2A 111.5(8)
C34A C31A C33A 112.3(12)
C34A C31A C32A 100.3(13)
C33A C31A C32A 100.9(11)
C34A C31A Si3A 116.4(10)
C33A C31A Si3A 117.2(8)
C32A C31A Si3A 106.8(11)
C37A C35A C38A 119.1(13)
C37A C35A C36A 95.5(11)
C38A C35A C36A 96.1(12)
C37A C35A Si3A 116.1(10)
C38A C35A Si3A 116.4(9)
C36A C35A Si3A 107.7(12)
C42A C39A C40A 120.9(12)
C42A C39A C41A 83.3(11)
C40A C39A C41A 103.4(12)
C42A C39A Si3A 121.9(11)
C40A C39A Si3A 113.2(8)
C41A C39A Si3A 103.8(12)
O3B Nb1B O1B 127.3(3)
O3B Nb1B C1B 102.5(4)
O1B Nb1B C1B 105.6(4)
O3B Nb1B O2B 106.7(3)
O1B Nb1B O2B 106.2(3)
C1B Nb1B O2B 107.3(4)
O1B Si1B C15B 107.6(4)
O1B Si1B C7B 108.9(4)
C15B Si1B C7B 115.2(5)
O1B Si1B C11B 105.9(5)
C15B Si1B C11B 111.5(5)
C7B Si1B C11B 107.3(5)
O2B Si2B C23B 104.1(4)
O2B Si2B C27B 105.1(4)
C23B Si2B C27B 111.2(4)
O2B Si2B C19B 108.6(4)
C23B Si2B C19B 113.9(4)
C27B Si2B C19B 113.1(4)
O3B Si3B C39B 106.7(5)
O3B Si3B C35B 110.1(4)
C39B Si3B C35B 114.3(5)
O3B Si3B C31B 105.6(4)
C39B Si3B C31B 111.2(5)
C35B Si3B C31B 108.5(5)
Si1B O1B Nb1B 178.6(5)
Si2B O2B Nb1B 164.2(5)
Si3B O3B Nb1B 160.9(4)
C6B C1B C2B 111.0(10)
C6B C1B Nb1B 126.1(8)
C2B C1B Nb1B 122.8(9)
C1B C2B C3B 112.2(12)
C4B C3B C2B 112.3(12)
C3B C4B C5B 113.0(11)
C6B C5B C4B 107.7(11)
C1B C6B C5B 115.6(10)
C9B C7B C10B 112.7(9)
C9B C7B C8B 97.5(10)
C10B C7B C8B 106.4(9)
C9B C7B Si1B 116.6(8)
C10B C7B Si1B 115.8(7)
C8B C7B Si1B 105.0(9)
C14B C11B C13B 108.6(11)
C14B C11B C12B 102.2(11)
C13B C11B C12B 107.1(11)
C14B C11B Si1B 112.9(9)
C13B C11B Si1B 111.9(8)
C12B C11B Si1B 113.5(11)
C18B C15B C16B 107.2(10)
C18B C15B C17B 102.5(11)
C16B C15B C17B 106.9(11)
C18B C15B Si1B 115.5(8)
C16B C15B Si1B 117.9(8)
C17B C15B Si1B 105.3(10)
C21B C19B C22B 109.6(8)
C21B C19B C20B 105.7(8)
C22B C19B C20B 106.3(7)
C21B C19B Si2B 112.4(7)
C22B C19B Si2B 111.5(6)
C20B C19B Si2B 111.0(6)
C26B C23B C25B 107.8(9)
C26B C23B C24B 107.2(9)
C25B C23B C24B 107.0(9)
C26B C23B Si2B 110.4(7)
C25B C23B Si2B 111.9(7)
C24B C23B Si2B 112.3(8)
C30B C27B C29B 104.4(9)
C30B C27B C28B 109.2(10)
C29B C27B C28B 109.2(9)
C30B C27B Si2B 108.3(7)
C29B C27B Si2B 113.7(8)
C28B C27B Si2B 111.8(7)
C34B C31B C32B 112.1(10)
C34B C31B C33B 98.8(11)
C32B C31B C33B 106.3(11)
C34B C31B Si3B 111.9(9)
C32B C31B Si3B 113.0(8)
C33B C31B Si3B 113.8(9)
C37B C35B C36B 110.6(11)
C37B C35B C38B 104.5(11)
C36B C35B C38B 103.4(10)
C37B C35B Si3B 116.0(9)
C36B C35B Si3B 111.9(8)
C38B C35B Si3B 109.4(9)
C42B C39B C41B 110.7(12)
C42B C39B C40B 105.6(12)
C41B C39B C40B 98.8(12)
C42B C39B Si3B 121.3(10)
C41B C39B Si3B 109.2(10)
C40B C39B Si3B 108.7(10)
O3C Nb1C O1C 123.7(3)
O3C Nb1C O2C 108.9(3)
O1C Nb1C O2C 108.5(3)
O3C Nb1C C1C 102.1(4)
O1C Nb1C C1C 104.8(4)
O2C Nb1C C1C 107.8(4)
O1C Si1C C15C 107.4(4)
O1C Si1C C7C 106.2(4)
C15C Si1C C7C 112.5(4)
O1C Si1C C11C 106.9(4)
C15C Si1C C11C 112.0(4)
C7C Si1C C11C 111.5(4)
O2C Si2C C27C 108.2(4)
O2C Si2C C23C 107.2(4)
C27C Si2C C23C 112.3(4)
O2C Si2C C19C 106.4(4)
C27C Si2C C19C 111.2(5)
C23C Si2C C19C 111.4(5)
O3C Si3C C35C 109.9(4)
O3C Si3C C31C 104.2(4)
C35C Si3C C31C 111.8(4)
O3C Si3C C39C 103.7(4)
C35C Si3C C39C 114.4(5)
C31C Si3C C39C 112.1(4)
Si1C O1C Nb1C 177.0(5)
Si2C O2C Nb1C 166.3(5)
Si3C O3C Nb1C 170.0(5)
C6C C1C C2C 111.9(10)
C6C C1C Nb1C 125.4(9)
C2C C1C Nb1C 122.5(9)
C3C C2C C1C 108.7(10)
C4C C3C C2C 111.7(11)
C3C C4C C5C 110.3(11)
C6C C5C C4C 112.0(11)
C5C C6C C1C 109.1(11)
C10C C7C C8C 109.0(8)
C10C C7C C9C 107.7(7)
C8C C7C C9C 105.2(8)
C10C C7C Si1C 112.7(6)
C8C C7C Si1C 112.9(7)
C9C C7C Si1C 109.0(6)
C14C C11C C13C 105.2(9)
C14C C11C C12C 110.7(8)
C13C C11C C12C 107.6(9)
C14C C11C Si1C 111.3(8)
C13C C11C Si1C 111.5(7)
C12C C11C Si1C 110.4(7)
C16C C15C C17C 107.7(9)
C16C C15C C18C 105.2(9)
C17C C15C C18C 106.0(9)
C16C C15C Si1C 116.0(8)
C17C C15C Si1C 109.2(7)
C18C C15C Si1C 112.2(7)
C20C C19C C21C 109.2(10)
C20C C19C C22C 105.2(10)
C21C C19C C22C 109.8(10)
C20C C19C Si2C 110.9(9)
C21C C19C Si2C 109.2(8)
C22C C19C Si2C 112.5(8)
C25C C23C C24C 109.8(11)
C25C C23C C26C 100.4(11)
C24C C23C C26C 106.4(10)
C25C C23C Si2C 110.1(9)
C24C C23C Si2C 115.6(7)
C26C C23C Si2C 113.4(9)
C28C C27C C29C 104.2(10)
C28C C27C C30C 110.5(10)
C29C C27C C30C 99.2(11)
C28C C27C Si2C 114.6(8)
C29C C27C Si2C 116.7(9)
C30C C27C Si2C 110.5(9)
C34C C31C C32C 106.8(9)
C34C C31C C33C 107.7(8)
C32C C31C C33C 106.7(9)
C34C C31C Si3C 109.8(6)
C32C C31C Si3C 115.8(8)
C33C C31C Si3C 109.6(6)
C38C C35C C37C 103.1(9)
C38C C35C C36C 104.2(9)
C37C C35C C36C 110.2(11)
C38C C35C Si3C 112.3(7)
C37C C35C Si3C 113.6(9)
C36C C35C Si3C 112.7(8)
C40C C39C C41C 107.6(10)
C40C C39C C42C 107.7(10)
C41C C39C C42C 107.4(9)
C40C C39C Si3C 112.7(9)
C41C C39C Si3C 108.8(8)
C42C C39C Si3C 112.4(8)

loop_
_geom_bond_atom_site_label_1
_geom_bond_atom_site_label_2
_geom_bond_distance
Nb1 O1 1.899(7)
Nb1 O3 1.903(7)
Nb1 O2 1.913(7)
Nb1 C1 1.976(10)
Si1 O1 1.697(7)
Si1 C11 1.918(11)
Si1 C7 1.921(10)
Si1 C15 1.924(9)
Si2 O2 1.675(7)
Si2 C23 1.934(10)
Si2 C27 1.948(11)
Si2 C19 1.978(10)
Si3 O3 1.655(8)
Si3 C31 1.920(10)
Si3 C35 1.926(9)
Si3 C39 1.929(9)
C1 C6 1.536(16)
C1 C2 1.544(15)
C2 C3 1.529(15)
C3 C4 1.557(18)
C4 C5 1.408(17)
C5 C6 1.544(16)
C7 C10 1.538(11)
C7 C8 1.557(11)
C7 C9 1.575(11)
C11 C13 1.535(11)
C11 C14 1.541(12)
C11 C12 1.546(11)
C15 C17 1.543(11)
C15 C18 1.550(11)
C15 C16 1.561(11)
C19 C21 1.527(11)
C19 C22 1.537(11)
C19 C20 1.543(11)
C23 C25 1.529(11)
C23 C24 1.542(12)
C23 C26 1.555(11)
C27 C28 1.541(12)
C27 C30 1.545(12)
C27 C29 1.555(12)
C31 C33 1.541(11)
C31 C34 1.552(11)
C31 C32 1.550(11)
C35 C38 1.536(11)
C35 C36 1.543(12)
C35 C37 1.551(10)
C39 C40 1.543(11)
C39 C42 1.550(11)
C39 C41 1.569(11)
Nb1A O3A 1.887(8)
Nb1A O1A 1.927(8)
Nb1A C1A 1.932(12)
Nb1A O2A 1.951(7)
Si1A O1A 1.648(8)
Si1A C15A 1.904(13)
Si1A C11A 1.910(11)
Si1A C7A 1.980(13)
Si2A O2A 1.636(8)
Si2A C27A 1.889(10)
Si2A C23A 1.955(11)
Si2A C19A 1.962(13)
Si3A O3A 1.677(9)
Si3A C35A 1.878(12)
Si3A C31A 1.878(12)
Si3A C39A 1.948(12)
C1A C6A 1.49(3)
C1A C2A 1.519(18)
C2A C3A 1.581(19)
C3A C4A 1.55(2)
C4A C5A 1.43(2)
C5A C6A 1.57(3)
C7A C9A 1.519(13)
C7A C8A 1.541(13)
C7A C10A 1.586(14)
C11A C14A 1.500(14)
C11A C13A 1.538(12)
C11A C12A 1.570(14)
C15A C18A 1.514(14)
C15A C16A 1.538(13)
C15A C17A 1.599(15)
C19A C21A 1.519(13)
C19A C20A 1.534(12)
C19A C22A 1.560(13)
C23A C24A 1.534(12)
C23A C25A 1.536(12)
C23A C26A 1.539(12)
C27A C29A 1.535(12)
C27A C28A 1.545(12)
C27A C30A 1.553(12)
C31A C34A 1.509(14)
C31A C33A 1.540(12)
C31A C32A 1.563(14)
C35A C37A 1.504(13)
C35A C38A 1.516(13)
C35A C36A 1.585(15)
C39A C42A 1.517(14)
C39A C40A 1.530(12)
C39A C41A 1.591(15)
Nb1B O3B 1.888(7)
Nb1B O1B 1.907(7)
Nb1B C1B 1.956(11)
Nb1B O2B 1.983(8)
Si1B O1B 1.660(8)
Si1B C15B 1.850(12)
Si1B C7B 1.909(11)
Si1B C11B 1.963(14)
Si2B O2B 1.590(8)
Si2B C23B 1.915(10)
Si2B C27B 1.934(12)
Si2B C19B 1.951(10)
Si3B O3B 1.694(8)
Si3B C39B 1.875(14)
Si3B C35B 1.926(11)
Si3B C31B 1.976(12)
C1B C6B 1.474(16)
C1B C2B 1.492(18)
C2B C3B 1.55(2)
C3B C4B 1.47(2)
C4B C5B 1.606(19)
C5B C6B 1.532(15)
C7B C9B 1.512(12)
C7B C10B 1.516(11)
C7B C8B 1.570(13)
C11B C14B 1.513(13)
C11B C13B 1.552(13)
C11B C12B 1.568(14)
C15B C18B 1.521(12)
C15B C16B 1.540(12)
C15B C17B 1.578(13)
C19B C21B 1.523(11)
C19B C22B 1.550(10)
C19B C20B 1.553(11)
C23B C26B 1.521(12)
C23B C25B 1.526(12)
C23B C24B 1.544(11)
C27B C30B 1.528(12)
C27B C29B 1.536(12)
C27B C28B 1.550(12)
C31B C34B 1.524(13)
C31B C32B 1.542(13)
C31B C33B 1.560(13)
C35B C37B 1.500(13)
C35B C36B 1.539(12)
C35B C38B 1.557(13)
C39B C42B 1.523(13)
C39B C41B 1.538(13)
C39B C40B 1.564(14)
Nb1C O3C 1.893(8)
Nb1C O1C 1.924(7)
Nb1C O2C 1.926(6)
Nb1C C1C 1.960(11)
Si1C O1C 1.657(8)
Si1C C15C 1.883(11)
Si1C C7C 1.937(10)
Si1C C11C 1.958(11)
Si2C O2C 1.658(7)
Si2C C27C 1.899(11)
Si2C C23C 1.905(11)
Si2C C19C 1.937(12)
Si3C O3C 1.672(8)
Si3C C35C 1.880(11)
Si3C C31C 1.906(9)
Si3C C39C 1.930(12)
C1C C6C 1.519(19)
C1C C2C 1.526(17)
C2C C3C 1.515(18)
C3C C4C 1.457(19)
C4C C5C 1.551(19)
C5C C6C 1.508(16)
C7C C10C 1.510(11)
C7C C8C 1.536(11)
C7C C9C 1.539(11)
C11C C14C 1.529(11)
C11C C13C 1.540(13)
C11C C12C 1.557(11)
C15C C16C 1.535(12)
C15C C17C 1.549(12)
C15C C18C 1.579(12)
C19C C20C 1.535(12)
C19C C21C 1.540(13)
C19C C22C 1.553(12)
C23C C25C 1.519(13)
C23C C24C 1.534(11)
C23C C26C 1.542(13)
C27C C28C 1.535(12)
C27C C29C 1.534(13)
C27C C30C 1.544(13)
C31C C34C 1.535(11)
C31C C32C 1.541(12)
C31C C33C 1.556(11)
C35C C38C 1.516(11)
C35C C37C 1.533(13)
C35C C36C 1.538(12)
C39C C40C 1.522(13)
C39C C41C 1.526(12)
C39C C42C 1.559(12)
